data_2238252
loop_
_publ_author_name
'Moon, Suk-Hee'
'Park, Ki-Min'

_publ_section_title
;
 <i>catena</i>-Poly[[silver(I)-\m-<i>N</i>-(pyridin-3-ylmethyl)pyridine-2-amine-\k^2^<i>N</i>:<i>N</i>']
 trifluoromethanesulfonate]
;
_journal_coeditor_code SJ5332
_journal_issue 7
_journal_name_full 'Acta Crystallographica Section E'
_journal_page_first m414
_journal_page_last m415
_journal_paper_doi 10.1107/S1600536813016309
_journal_volume 69
_journal_year 2013
_chemical_formula_iupac '[Ag (C11 H11 N3)] (C F3 O3 S)'
_chemical_formula_moiety 'C11 H11 Ag N3 +, C F3 O3 S -'
_chemical_formula_sum 'C12 H11 Ag F3 N3 O3 S'
_chemical_formula_weight 442.17
_chemical_name_systematic
'<i>catena</i>-Poly[[silver(I)-\m-<i>N</i>-(pyridin-3-ylmethyl)pyridine-2-amine-\k^2^<i>N</i>:<i>N</i>'] trifluoromethanesulfonate]'
_space_group_IT_number 14
_symmetry_cell_setting monoclinic
_symmetry_space_group_name_Hall '-P 2ybc'
_symmetry_space_group_name_H-M 'P 1 21/c 1'
_atom_sites_solution_hydrogens geom
_atom_sites_solution_primary direct
_atom_sites_solution_secondary difmap
_audit_creation_method SHELXTL
_cell_angle_alpha 90.00
_cell_angle_beta 102.9940(10)
_cell_angle_gamma 90.00
_cell_formula_units_Z 8
_cell_length_a 14.0965(10)
_cell_length_b 10.4007(7)
_cell_length_c 20.6593(15)
_cell_measurement_reflns_used 5912
_cell_measurement_temperature 173(2)
_cell_measurement_theta_max 28.13
_cell_measurement_theta_min 2.22
_cell_volume 2951.4(4)
_computing_cell_refinement '<i>SAINT-Plus</i> (Bruker, 2000)'
_computing_data_collection '<i>SMART</i> (Bruker, 2000)'
_computing_data_reduction '<i>SAINT-Plus</i> (Bruker, 2000)'
_computing_molecular_graphics '<i>DIAMOND</i> (Brandenburg, 2005)'
_computing_publication_material '<i>SHELXTL</i> (Sheldrick, 2008)'
_computing_structure_refinement '<i>SHELXL97</i> (Sheldrick, 2008)'
_computing_structure_solution '<i>SHELXS97</i> (Sheldrick, 2008)'
_diffrn_ambient_temperature 173(2)
_diffrn_measured_fraction_theta_full 0.999
_diffrn_measured_fraction_theta_max 0.999
_diffrn_measurement_device_type 'Bruker SMART CCD area-detector'
_diffrn_measurement_method '\f and \w scans'
_diffrn_radiation_monochromator graphite
_diffrn_radiation_source 'fine-focus sealed tube'
_diffrn_radiation_type MoK\a
_diffrn_radiation_wavelength 0.71073
_diffrn_reflns_av_R_equivalents 0.0467
_diffrn_reflns_av_sigmaI/netI 0.0602
_diffrn_reflns_limit_h_max 14
_diffrn_reflns_limit_h_min -17
_diffrn_reflns_limit_k_max 12
_diffrn_reflns_limit_k_min -12
_diffrn_reflns_limit_l_max 25
_diffrn_reflns_limit_l_min -15
_diffrn_reflns_number 16169
_diffrn_reflns_theta_full 26.00
_diffrn_reflns_theta_max 26.00
_diffrn_reflns_theta_min 1.48
_exptl_absorpt_coefficient_mu 1.558
_exptl_absorpt_correction_T_max 0.6967
_exptl_absorpt_correction_T_min 0.6522
_exptl_absorpt_correction_type multi-scan
_exptl_absorpt_process_details '(SADABS; Bruker, 2000)'
_exptl_crystal_colour colourless
_exptl_crystal_density_diffrn 1.990
_exptl_crystal_density_method 'not measured'
_exptl_crystal_description block
_exptl_crystal_F_000 1744
_exptl_crystal_size_max 0.30
_exptl_crystal_size_mid 0.25
_exptl_crystal_size_min 0.25
_refine_diff_density_max 2.701
_refine_diff_density_min -1.891
_refine_ls_extinction_method none
_refine_ls_goodness_of_fit_ref 1.090
_refine_ls_hydrogen_treatment constr
_refine_ls_matrix_type full
_refine_ls_number_parameters 415
_refine_ls_number_reflns 5797
_refine_ls_number_restraints 6
_refine_ls_restrained_S_all 1.090
_refine_ls_R_factor_all 0.1111
_refine_ls_R_factor_gt 0.0881
_refine_ls_shift/su_max 0.001
_refine_ls_shift/su_mean 0.000
_refine_ls_structure_factor_coef Fsqd
_refine_ls_weighting_details 'calc w=1/[\s^2^(Fo^2^)+(0.1255P)^2^+38.0270P] where P=(Fo^2^+2Fc^2^)/3'
_refine_ls_weighting_scheme calc
_refine_ls_wR_factor_gt 0.2239
_refine_ls_wR_factor_ref 0.2380
_reflns_number_gt 4479
_reflns_number_total 5797
_reflns_threshold_expression I>2\s(I)
_cod_data_source_file sj5332.cif
_cod_data_source_block I
_cod_original_sg_symbol_H-M 'P 21/c'
_cod_database_code 2238252
_cod_database_fobs_code 2238252

loop_
_symmetry_equiv_pos_as_xyz
'x, y, z'
'-x, y+1/2, -z+1/2'
'-x, -y, -z'
'x, -y-1/2, z-1/2'

loop_
_atom_site_type_symbol
_atom_site_label
_atom_site_fract_x
_atom_site_fract_y
_atom_site_fract_z
_atom_site_U_iso_or_equiv
_atom_site_adp_type
_atom_site_calc_flag
_atom_site_refinement_flags
_atom_site_occupancy
_atom_site_symmetry_multiplicity
Ag Ag1 0.30400(6) 0.83549(8) 0.19418(4) 0.0296(3) Uani d . 1 1
Ag Ag2 0.19133(6) 1.03934(8) 0.25579(4) 0.0301(3) Uani d . 1 1
N N1 0.2935(6) 0.6974(8) 0.2706(4) 0.0255(19) Uani d . 1 1
N N2 0.6866(6) 0.4901(9) 0.3732(5) 0.029(2) Uani d . 1 1
N N3 0.4482(7) 0.7530(10) 0.3296(4) 0.037(2) Uani d . 1 1
H H3 0.4585 0.7873 0.2929 0.045 Uiso calc R 1 1
N N4 -0.1876(6) 0.7099(8) 0.3036(4) 0.0268(19) Uani d . 1 1
N N5 0.2011(6) 0.9267(9) 0.3454(5) 0.029(2) Uani d . 1 1
N N6 -0.0305(7) 0.6806(9) 0.3627(5) 0.031(2) Uani d . 1 1
H H6 -0.0245 0.6207 0.3338 0.037 Uiso calc R 1 1
C C1 0.2165(9) 0.6290(13) 0.2671(7) 0.045(3) Uani d . 1 1
H H1 0.1679 0.6390 0.2273 0.053 Uiso calc R 1 1
C C2 0.1944(9) 0.5454(12) 0.3110(7) 0.041(3) Uani d . 1 1
H H2 0.1341 0.5008 0.3038 0.049 Uiso calc R 1 1
C C3 0.2670(9) 0.5300(13) 0.3677(7) 0.045(3) Uani d . 1 1
H H3A 0.2579 0.4718 0.4012 0.055 Uiso calc R 1 1
C C4 0.3531(10) 0.5987(12) 0.3761(6) 0.041(3) Uani d . 1 1
H H4 0.4029 0.5883 0.4152 0.050 Uiso calc R 1 1
C C5 0.3656(8) 0.6842(10) 0.3259(5) 0.028(2) Uani d . 1 1
C C6 0.5209(9) 0.7732(12) 0.3911(6) 0.041(3) Uani d . 1 1
H H6A 0.4884 0.7677 0.4288 0.050 Uiso calc R 1 1
H H6B 0.5474 0.8613 0.3908 0.050 Uiso calc R 1 1
C C7 0.6058(8) 0.6777(10) 0.4031(5) 0.027(2) Uani d . 1 1
C C8 0.6852(8) 0.6987(10) 0.4541(6) 0.030(2) Uani d . 1 1
H H8 0.6856 0.7712 0.4821 0.036 Uiso calc R 1 1
C C9 0.7637(8) 0.6182(11) 0.4657(5) 0.031(2) Uani d . 1 1
H H9 0.8177 0.6327 0.5017 0.038 Uiso calc R 1 1
C C10 0.7620(8) 0.5156(11) 0.4235(5) 0.028(2) Uani d . 1 1
H H10 0.8170 0.4603 0.4305 0.034 Uiso calc R 1 1
C C11 0.6099(8) 0.5723(11) 0.3626(5) 0.030(2) Uani d . 1 1
H H11 0.5568 0.5571 0.3260 0.036 Uiso calc R 1 1
C C12 -0.2713(9) 0.7802(10) 0.2889(6) 0.031(2) Uani d . 1 1
H H12 -0.3248 0.7489 0.2562 0.037 Uiso calc R 1 1
C C13 -0.2807(10) 0.8951(12) 0.3200(7) 0.044(3) Uani d . 1 1
H H13 -0.3400 0.9421 0.3097 0.053 Uiso calc R 1 1
C C14 -0.2031(10) 0.9394(11) 0.3658(6) 0.042(3) Uani d . 1 1
H H14 -0.2082 1.0195 0.3868 0.051 Uiso calc R 1 1
C C15 -0.1179(9) 0.8727(10) 0.3827(5) 0.030(3) Uani d . 1 1
H H15 -0.0641 0.9046 0.4151 0.036 Uiso calc R 1 1
C C16 -0.1127(8) 0.7554(10) 0.3505(6) 0.030(2) Uani d . 1 1
C C17 0.0462(9) 0.6965(11) 0.4212(6) 0.035(3) Uani d U 1 1
H H17A 0.0770 0.6118 0.4336 0.041 Uiso calc R 1 1
H H17B 0.0171 0.7252 0.4581 0.041 Uiso calc R 1 1
C C18 0.1260(7) 0.7931(9) 0.4138(5) 0.024(2) Uani d . 1 1
C C19 0.1999(8) 0.8217(10) 0.4677(5) 0.028(2) Uani d . 1 1
H H19 0.1992 0.7871 0.5102 0.034 Uiso calc R 1 1
C C20 0.2750(9) 0.9011(11) 0.4598(6) 0.034(3) Uani d . 1 1
H H20 0.3263 0.9219 0.4966 0.040 Uiso calc R 1 1
C C21 0.2744(8) 0.9506(10) 0.3966(5) 0.029(2) Uani d . 1 1
H H21 0.3273 1.0021 0.3904 0.034 Uiso calc R 1 1
C C22 0.1266(8) 0.8491(10) 0.3534(5) 0.027(2) Uani d . 1 1
H H22 0.0740 0.8333 0.3165 0.032 Uiso calc R 1 1
S S1 0.03282(18) 0.8243(2) 0.12350(13) 0.0236(5) Uani d . 1 1
O O1 0.1186(5) 0.7565(7) 0.1159(4) 0.0321(17) Uani d . 1 1
O O2 0.0432(6) 0.8922(7) 0.1865(4) 0.0351(18) Uani d . 1 1
O O3 -0.0157(6) 0.8948(7) 0.0660(4) 0.0353(18) Uani d . 1 1
C C23 -0.0529(8) 0.6965(11) 0.1288(6) 0.033(3) Uani d . 1 1
F F1 -0.1388(5) 0.7438(7) 0.1347(4) 0.0483(19) Uani d . 1 1
F F2 -0.0687(6) 0.6231(7) 0.0747(4) 0.0506(19) Uani d . 1 1
F F3 -0.0193(5) 0.6218(7) 0.1815(4) 0.0451(18) Uani d . 1 1
S S2 0.4912(2) 0.6737(3) 0.15718(15) 0.0355(7) Uani d . 1 1
O O4 0.5019(6) 0.7902(9) 0.1973(4) 0.043(2) Uani d . 1 1
O O5 0.3907(6) 0.6430(10) 0.1279(5) 0.053(2) Uani d . 1 1
O O6 0.5539(7) 0.5725(8) 0.1845(4) 0.046(2) Uani d . 1 1
C C24 0.5353(10) 0.7271(13) 0.0856(7) 0.046(3) Uani d . 1 1
F F4 0.6289(5) 0.7586(8) 0.1038(4) 0.056(2) Uani d . 1 1
F F5 0.4872(7) 0.8264(8) 0.0557(4) 0.067(3) Uani d . 1 1
F F6 0.5285(6) 0.6260(8) 0.0427(4) 0.055(2) Uani d . 1 1

loop_
_atom_site_aniso_label
_atom_site_aniso_U_11
_atom_site_aniso_U_22
_atom_site_aniso_U_33
_atom_site_aniso_U_12
_atom_site_aniso_U_13
_atom_site_aniso_U_23
Ag1 0.0285(4) 0.0302(5) 0.0323(5) 0.0106(3) 0.0116(3) 0.0109(3)
Ag2 0.0345(5) 0.0296(5) 0.0286(5) 0.0019(3) 0.0124(3) 0.0066(3)
N1 0.028(5) 0.018(4) 0.032(5) 0.009(4) 0.010(4) 0.006(4)
N2 0.024(5) 0.033(5) 0.030(5) 0.002(4) 0.010(4) -0.003(4)
N3 0.042(6) 0.049(6) 0.020(5) 0.014(5) 0.006(4) 0.017(4)
N4 0.033(5) 0.024(4) 0.027(5) -0.002(4) 0.014(4) -0.001(4)
N5 0.019(4) 0.031(5) 0.036(5) -0.001(4) 0.006(4) 0.001(4)
N6 0.034(5) 0.024(5) 0.035(5) -0.011(4) 0.005(4) -0.001(4)
C1 0.031(7) 0.047(8) 0.052(8) 0.006(6) 0.002(6) 0.005(6)
C2 0.038(7) 0.034(7) 0.055(8) 0.001(5) 0.018(6) 0.005(6)
C3 0.037(7) 0.052(8) 0.054(8) 0.007(6) 0.024(6) 0.022(7)
C4 0.047(7) 0.039(7) 0.039(7) 0.026(6) 0.011(6) 0.017(6)
C5 0.027(5) 0.027(6) 0.034(6) 0.014(4) 0.015(5) 0.001(4)
C6 0.046(7) 0.040(7) 0.037(7) 0.015(6) 0.005(6) -0.004(5)
C7 0.026(5) 0.029(6) 0.026(5) 0.002(4) 0.008(4) 0.003(4)
C8 0.033(6) 0.025(5) 0.035(6) -0.009(5) 0.015(5) 0.001(5)
C9 0.029(6) 0.041(6) 0.022(5) -0.004(5) 0.004(4) -0.001(5)
C10 0.025(5) 0.037(6) 0.024(5) 0.002(5) 0.008(4) 0.003(5)
C11 0.027(6) 0.034(6) 0.030(6) -0.018(5) 0.008(5) 0.001(5)
C12 0.042(6) 0.024(5) 0.035(6) 0.003(5) 0.026(5) 0.010(5)
C13 0.054(8) 0.028(6) 0.061(8) -0.001(6) 0.037(7) -0.004(6)
C14 0.066(9) 0.024(6) 0.047(7) -0.017(6) 0.034(7) -0.011(5)
C15 0.048(7) 0.017(5) 0.029(6) -0.017(5) 0.020(5) -0.010(4)
C16 0.032(6) 0.027(6) 0.036(6) -0.004(5) 0.014(5) 0.001(5)
C17 0.039(5) 0.029(5) 0.036(5) -0.015(4) 0.008(4) 0.010(4)
C18 0.025(5) 0.009(4) 0.035(6) 0.000(4) 0.003(4) 0.000(4)
C19 0.043(6) 0.021(5) 0.020(5) 0.001(5) 0.006(5) 0.004(4)
C20 0.039(6) 0.026(6) 0.034(6) -0.004(5) 0.006(5) -0.002(5)
C21 0.024(5) 0.031(6) 0.031(6) 0.001(4) 0.008(5) 0.004(5)
C22 0.033(6) 0.021(5) 0.027(5) -0.003(4) 0.008(5) -0.003(4)
S1 0.0243(12) 0.0202(12) 0.0250(13) -0.0021(10) 0.0031(10) 0.0036(10)
O1 0.024(4) 0.036(4) 0.039(4) 0.004(3) 0.014(3) 0.006(4)
O2 0.044(5) 0.029(4) 0.033(4) -0.009(4) 0.009(4) -0.006(3)
O3 0.042(5) 0.027(4) 0.035(4) 0.004(3) 0.005(4) 0.013(3)
C23 0.029(6) 0.026(6) 0.043(7) -0.004(5) 0.009(5) 0.002(5)
F1 0.022(3) 0.051(4) 0.074(5) -0.002(3) 0.016(3) 0.013(4)
F2 0.065(5) 0.036(4) 0.049(4) -0.012(4) 0.008(4) -0.020(3)
F3 0.039(4) 0.034(4) 0.061(5) -0.001(3) 0.008(3) 0.026(3)
S2 0.0376(16) 0.0334(15) 0.0401(16) 0.0023(12) 0.0185(13) 0.0078(12)
O4 0.039(5) 0.052(5) 0.039(5) 0.014(4) 0.013(4) -0.014(4)
O5 0.036(5) 0.060(6) 0.068(7) -0.017(4) 0.020(5) -0.007(5)
O6 0.078(7) 0.029(4) 0.034(5) 0.014(4) 0.017(4) 0.005(4)
C24 0.050(8) 0.045(8) 0.044(7) 0.006(6) 0.015(6) 0.009(6)
F4 0.046(4) 0.057(5) 0.077(6) -0.020(4) 0.039(4) -0.005(4)
F5 0.090(7) 0.061(5) 0.054(5) 0.032(5) 0.029(5) 0.038(4)
F6 0.070(5) 0.056(5) 0.041(4) 0.014(4) 0.016(4) -0.016(4)

loop_
_atom_type_symbol
_atom_type_description
_atom_type_scat_dispersion_real
_atom_type_scat_dispersion_imag
_atom_type_scat_source
C C 0.0033 0.0016 'International Tables Vol C Tables 4.2.6.8 and 6.1.1.4'
H H 0.0000 0.0000 'International Tables Vol C Tables 4.2.6.8 and 6.1.1.4'
N N 0.0061 0.0033 'International Tables Vol C Tables 4.2.6.8 and 6.1.1.4'
O O 0.0106 0.0060 'International Tables Vol C Tables 4.2.6.8 and 6.1.1.4'
F F 0.0171 0.0103 'International Tables Vol C Tables 4.2.6.8 and 6.1.1.4'
S S 0.1246 0.1234 'International Tables Vol C Tables 4.2.6.8 and 6.1.1.4'
Ag Ag -0.8971 1.1015 'International Tables Vol C Tables 4.2.6.8 and 6.1.1.4'

loop_
_geom_angle_atom_site_label_1
_geom_angle_atom_site_label_2
_geom_angle_atom_site_label_3
_geom_angle_site_symmetry_1
_geom_angle_site_symmetry_3
_geom_angle
N2 Ag1 N1 2_655 . 173.2(3)
N2 Ag1 Ag2 2_655 . 82.3(2)
N1 Ag1 Ag2 . . 91.7(2)
N4 Ag2 N5 2 . 157.1(3)
N4 Ag2 Ag1 2 . 106.3(2)
N5 Ag2 Ag1 . . 92.4(2)
C1 N1 C5 . . 117.0(10)
C1 N1 Ag1 . . 121.4(8)
C5 N1 Ag1 . . 121.4(7)
C10 N2 C11 . . 117.8(9)
C10 N2 Ag1 . 2_645 119.9(7)
C11 N2 Ag1 . 2_645 122.0(7)
C5 N3 C6 . . 123.5(10)
C5 N3 H3 . . 118.3
C6 N3 H3 . . 118.3
C16 N4 C12 . . 118.0(9)
C16 N4 Ag2 . 2_545 127.9(7)
C12 N4 Ag2 . 2_545 114.0(7)
C21 N5 C22 . . 119.9(9)
C21 N5 Ag2 . . 117.9(7)
C22 N5 Ag2 . . 121.3(7)
C16 N6 C17 . . 122.3(10)
C16 N6 H6 . . 118.9
C17 N6 H6 . . 118.9
N1 C1 C2 . . 129.9(13)
N1 C1 H1 . . 115.1
C2 C1 H1 . . 115.1
C1 C2 C3 . . 114.1(12)
C1 C2 H2 . . 123.0
C3 C2 H2 . . 123.0
C2 C3 C4 . . 120.6(12)
C2 C3 H3A . . 119.7
C4 C3 H3A . . 119.7
C3 C4 C5 . . 119.0(11)
C3 C4 H4 . . 120.5
C5 C4 H4 . . 120.5
N3 C5 N1 . . 117.8(9)
N3 C5 C4 . . 122.8(10)
N1 C5 C4 . . 119.4(11)
N3 C6 C7 . . 114.7(10)
N3 C6 H6A . . 108.6
C7 C6 H6A . . 108.6
N3 C6 H6B . . 108.6
C7 C6 H6B . . 108.6
H6A C6 H6B . . 107.6
C8 C7 C11 . . 116.8(10)
C8 C7 C6 . . 119.6(10)
C11 C7 C6 . . 123.5(10)
C9 C8 C7 . . 121.8(11)
C9 C8 H8 . . 119.1
C7 C8 H8 . . 119.1
C8 C9 C10 . . 117.9(10)
C8 C9 H9 . . 121.1
C10 C9 H9 . . 121.1
N2 C10 C9 . . 123.0(10)
N2 C10 H10 . . 118.5
C9 C10 H10 . . 118.5
N2 C11 C7 . . 122.7(10)
N2 C11 H11 . . 118.7
C7 C11 H11 . . 118.7
N4 C12 C13 . . 122.1(12)
N4 C12 H12 . . 118.9
C13 C12 H12 . . 118.9
C14 C13 C12 . . 118.1(13)
C14 C13 H13 . . 120.9
C12 C13 H13 . . 120.9
C13 C14 C15 . . 122.2(11)
C13 C14 H14 . . 118.9
C15 C14 H14 . . 118.9
C14 C15 C16 . . 117.3(11)
C14 C15 H15 . . 121.3
C16 C15 H15 . . 121.3
N4 C16 N6 . . 115.2(9)
N4 C16 C15 . . 122.1(10)
N6 C16 C15 . . 122.6(10)
N6 C17 C18 . . 114.8(9)
N6 C17 H17A . . 108.6
C18 C17 H17A . . 108.6
N6 C17 H17B . . 108.6
C18 C17 H17B . . 108.6
H17A C17 H17B . . 107.5
C19 C18 C22 . . 119.0(10)
C19 C18 C17 . . 119.8(9)
C22 C18 C17 . . 121.2(9)
C18 C19 C20 . . 119.5(10)
C18 C19 H19 . . 120.2
C20 C19 H19 . . 120.2
C19 C20 C21 . . 119.1(10)
C19 C20 H20 . . 120.4
C21 C20 H20 . . 120.4
N5 C21 C20 . . 121.0(10)
N5 C21 H21 . . 119.5
C20 C21 H21 . . 119.5
N5 C22 C18 . . 121.4(10)
N5 C22 H22 . . 119.3
C18 C22 H22 . . 119.3
O3 S1 O1 . . 114.7(5)
O3 S1 O2 . . 115.2(5)
O1 S1 O2 . . 114.6(5)
O3 S1 C23 . . 103.0(5)
O1 S1 C23 . . 103.6(5)
O2 S1 C23 . . 103.6(5)
F2 C23 F3 . . 108.3(9)
F2 C23 F1 . . 107.7(9)
F3 C23 F1 . . 107.5(9)
F2 C23 S1 . . 110.9(8)
F3 C23 S1 . . 110.9(8)
F1 C23 S1 . . 111.3(8)
O6 S2 O5 . . 118.1(6)
O6 S2 O4 . . 114.7(5)
O5 S2 O4 . . 112.9(6)
O6 S2 C24 . . 104.9(6)
O5 S2 C24 . . 102.1(6)
O4 S2 C24 . . 101.5(6)
F5 C24 F4 . . 108.3(11)
F5 C24 F6 . . 110.3(11)
F4 C24 F6 . . 107.1(11)
F5 C24 S2 . . 112.9(9)
F4 C24 S2 . . 110.2(9)
F6 C24 S2 . . 107.8(9)

loop_
_geom_bond_atom_site_label_1
_geom_bond_atom_site_label_2
_geom_bond_site_symmetry_2
_geom_bond_distance
Ag1 N2 2_655 2.151(9)
Ag1 N1 . 2.164(9)
Ag1 Ag2 . 3.0897(12)
Ag2 N4 2 2.151(9)
Ag2 N5 . 2.169(9)
N1 C1 . 1.286(16)
N1 C5 . 1.355(14)
N2 C10 . 1.336(14)
N2 C11 . 1.357(15)
N2 Ag1 2_645 2.151(9)
N3 C5 . 1.354(15)
N3 C6 . 1.458(15)
N3 H3 . 0.8800
N4 C16 . 1.348(14)
N4 C12 . 1.363(14)
N4 Ag2 2_545 2.151(9)
N5 C21 . 1.325(14)
N5 C22 . 1.364(14)
N6 C16 . 1.371(15)
N6 C17 . 1.437(14)
N6 H6 . 0.8800
C1 C2 . 1.343(19)
C1 H1 . 0.9500
C2 C3 . 1.380(19)
C2 H2 . 0.9500
C3 C4 . 1.385(19)
C3 H3A . 0.9500
C4 C5 . 1.406(16)
C4 H4 . 0.9500
C6 C7 . 1.532(15)
C6 H6A . 0.9900
C6 H6B . 0.9900
C7 C8 . 1.370(15)
C7 C11 . 1.388(16)
C8 C9 . 1.365(16)
C8 H8 . 0.9500
C9 C10 . 1.374(16)
C9 H9 . 0.9500
C10 H10 . 0.9500
C11 H11 . 0.9500
C12 C13 . 1.378(17)
C12 H12 . 0.9500
C13 C14 . 1.36(2)
C13 H13 . 0.9500
C14 C15 . 1.362(18)
C14 H14 . 0.9500
C15 C16 . 1.399(15)
C15 H15 . 0.9500
C17 C18 . 1.541(14)
C17 H17A . 0.9900
C17 H17B . 0.9900
C18 C19 . 1.376(15)
C18 C22 . 1.378(15)
C19 C20 . 1.382(16)
C19 H19 . 0.9500
C20 C21 . 1.401(16)
C20 H20 . 0.9500
C21 H21 . 0.9500
C22 H22 . 0.9500
S1 O3 . 1.432(8)
S1 O1 . 1.439(8)
S1 O2 . 1.459(8)
S1 C23 . 1.817(11)
C23 F2 . 1.331(14)
C23 F3 . 1.335(13)
C23 F1 . 1.338(13)
S2 O6 . 1.408(9)
S2 O5 . 1.445(9)
S2 O4 . 1.457(9)
S2 C24 . 1.815(13)
C24 F5 . 1.312(15)
C24 F4 . 1.329(15)
C24 F6 . 1.365(16)

loop_
_geom_hbond_atom_site_label_D
_geom_hbond_atom_site_label_H
_geom_hbond_atom_site_label_A
_geom_hbond_site_symmetry_A
_geom_hbond_distance_DH
_geom_hbond_distance_HA
_geom_hbond_distance_DA
_geom_hbond_angle_DHA
_geom_hbond_publ_flag
N3 H3 O4 . 0.88 2.20 3.021(12) 156 y
N6 H6 O2 2_545 0.88 2.42 3.159(12) 142 y
C1 H1 O1 . 0.95 2.56 3.389(16) 146 y
C6 H6A F6 4_576 0.99 2.55 3.282(15) 131 y
C9 H9 O3 4_676 0.95 2.44 3.329(14) 156 y
C10 H10 O1 2_645 0.95 2.57 3.373(14) 142 y
C12 H12 O4 1_455 0.95 2.51 3.331(15) 145 y
C17 H17A O3 2_545 0.99 2.42 3.186(14) 134 y
C21 H21 F6 2_655 0.95 2.54 3.325(14) 140 y

loop_
_geom_torsion_atom_site_label_1
_geom_torsion_atom_site_label_2
_geom_torsion_atom_site_label_3
_geom_torsion_atom_site_label_4
_geom_torsion_site_symmetry_1
_geom_torsion_site_symmetry_4
_geom_torsion
N2 Ag1 Ag2 N4 2_655 2 0.5(3)
N1 Ag1 Ag2 N4 . 2 177.3(3)
N2 Ag1 Ag2 N5 2_655 . -166.0(3)
N1 Ag1 Ag2 N5 . . 10.9(3)
N2 Ag1 N1 C1 2_655 . 110(3)
Ag2 Ag1 N1 C1 . . 82.1(9)
N2 Ag1 N1 C5 2_655 . -67(3)
Ag2 Ag1 N1 C5 . . -94.4(7)
N4 Ag2 N5 C21 2 . -51.1(13)
Ag1 Ag2 N5 C21 . . 93.7(8)
N4 Ag2 N5 C22 2 . 118.2(10)
Ag1 Ag2 N5 C22 . . -96.9(8)
C5 N1 C1 C2 . . 1(2)
Ag1 N1 C1 C2 . . -175.3(12)
N1 C1 C2 C3 . . -1(2)
C1 C2 C3 C4 . . 0.9(19)
C2 C3 C4 C5 . . -0.3(19)
C6 N3 C5 N1 . . 164.4(10)
C6 N3 C5 C4 . . -16.9(17)
C1 N1 C5 N3 . . 178.2(11)
Ag1 N1 C5 N3 . . -5.1(13)
C1 N1 C5 C4 . . -0.5(15)
Ag1 N1 C5 C4 . . 176.2(8)
C3 C4 C5 N3 . . -178.6(11)
C3 C4 C5 N1 . . 0.0(17)
C5 N3 C6 C7 . . 95.1(14)
N3 C6 C7 C8 . . 170.4(10)
N3 C6 C7 C11 . . -6.0(17)
C11 C7 C8 C9 . . -1.6(16)
C6 C7 C8 C9 . . -178.3(11)
C7 C8 C9 C10 . . 1.4(17)
C11 N2 C10 C9 . . 2.0(16)
Ag1 N2 C10 C9 2_645 . 175.4(8)
C8 C9 C10 N2 . . -1.6(17)
C10 N2 C11 C7 . . -2.3(15)
Ag1 N2 C11 C7 2_645 . -175.5(8)
C8 C7 C11 N2 . . 2.1(16)
C6 C7 C11 N2 . . 178.7(11)
C16 N4 C12 C13 . . 0.5(15)
Ag2 N4 C12 C13 2_545 . -177.3(9)
N4 C12 C13 C14 . . 1.1(17)
C12 C13 C14 C15 . . -1.5(19)
C13 C14 C15 C16 . . 0.4(17)
C12 N4 C16 N6 . . -179.8(9)
Ag2 N4 C16 N6 2_545 . -2.3(14)
C12 N4 C16 C15 . . -1.6(15)
Ag2 N4 C16 C15 2_545 . 175.8(8)
C17 N6 C16 N4 . . -164.2(9)
C17 N6 C16 C15 . . 17.7(16)
C14 C15 C16 N4 . . 1.2(16)
C14 C15 C16 N6 . . 179.2(10)
C16 N6 C17 C18 . . -89.4(13)
N6 C17 C18 C19 . . 176.1(10)
N6 C17 C18 C22 . . -5.8(16)
C22 C18 C19 C20 . . -2.8(15)
C17 C18 C19 C20 . . 175.3(10)
C18 C19 C20 C21 . . -0.2(16)
C22 N5 C21 C20 . . -2.4(16)
Ag2 N5 C21 C20 . . 167.1(8)
C19 C20 C21 N5 . . 2.8(17)
C21 N5 C22 C18 . . -0.7(15)
Ag2 N5 C22 C18 . . -169.8(8)
C19 C18 C22 N5 . . 3.3(15)
C17 C18 C22 N5 . . -174.8(10)
O3 S1 C23 F2 . . 61.0(9)
O1 S1 C23 F2 . . -58.8(9)
O2 S1 C23 F2 . . -178.7(8)
O3 S1 C23 F3 . . -178.7(8)
O1 S1 C23 F3 . . 61.6(9)
O2 S1 C23 F3 . . -58.3(9)
O3 S1 C23 F1 . . -59.0(9)
O1 S1 C23 F1 . . -178.7(8)
O2 S1 C23 F1 . . 61.3(9)
O6 S2 C24 F5 . . -177.0(10)
O5 S2 C24 F5 . . 59.3(11)
O4 S2 C24 F5 . . -57.4(11)
O6 S2 C24 F4 . . -55.7(11)
O5 S2 C24 F4 . . -179.3(9)
O4 S2 C24 F4 . . 64.0(10)
O6 S2 C24 F6 . . 60.9(10)
O5 S2 C24 F6 . . -62.8(10)
O4 S2 C24 F6 . . -179.5(8)
